data_7045323
loop_
_publ_author_name
'Kachi-Terajima, Chihiro'
'Shimoyama, Takeru'
'Ishigami, Takahiro'
'Ikeda, Mari'
'Habata, Yoichi'

_publ_section_title
;
 A hemiaminal-ether structure stabilized by lanthanide complexes with an
 imidazole-based Schiff base ligand.
;
_journal_issue 8
_journal_name_full 'Dalton transactions (Cambridge, England : 2003)'
_journal_page_first 2638
_journal_page_last 2645
_journal_paper_doi 10.1039/c7dt04843b
_journal_volume 47
_journal_year 2018
_chemical_formula_sum 'C20 H33 N12 O12 Tb'
_chemical_formula_weight 792.50
_chemical_name_common TbL'-OEt
_space_group_crystal_system triclinic
_space_group_IT_number 2
_space_group_name_Hall '-P 1'
_space_group_name_H-M_alt 'P -1'
_symmetry_space_group_name_Hall '-P 1'
_symmetry_space_group_name_H-M 'P -1'
_atom_sites_solution_hydrogens geom
_audit_creation_method SHELXL-2014/7
_audit_update_record
;
2018-01-17 deposited with the CCDC.
2018-01-18 downloaded from the CCDC.
;
_cell_angle_alpha 105.565(3)
_cell_angle_beta 94.096(3)
_cell_angle_gamma 111.197(2)
_cell_formula_units_Z 2
_cell_length_a 8.7045(14)
_cell_length_b 11.7591(19)
_cell_length_c 16.381(4)
_cell_measurement_reflns_used 4085
_cell_measurement_temperature 100
_cell_measurement_theta_max 29.07
_cell_measurement_theta_min 2.63
_cell_volume 1479.2(5)
_computing_cell_refinement 'Bruker SMART APEX-II'
_computing_data_collection 'Bruker SMART APEX-II'
_computing_data_reduction 'Bruker SAINT'
_computing_molecular_graphics 'Bruker SHELXTL'
_computing_publication_material 'Bruker SHELXTL'
_computing_structure_refinement 'SHELXL-2014/7 (Sheldrick,2014)'
_computing_structure_solution 'Bruker SHELXTL'
_diffrn_ambient_temperature 100
_diffrn_detector_area_resol_mean 8.333
_diffrn_measured_fraction_theta_full 0.983
_diffrn_measured_fraction_theta_max 0.865
_diffrn_measurement_device_type 'Bruker APEX-II CCD'
_diffrn_measurement_method 'phi and omega scans'
_diffrn_radiation_type MoK\a
_diffrn_radiation_wavelength 0.71073
_diffrn_reflns_av_R_equivalents 0.0253
_diffrn_reflns_av_unetI/netI 0.0729
_diffrn_reflns_Laue_measured_fraction_full 0.983
_diffrn_reflns_Laue_measured_fraction_max 0.865
_diffrn_reflns_limit_h_max 11
_diffrn_reflns_limit_h_min -12
_diffrn_reflns_limit_k_max 16
_diffrn_reflns_limit_k_min -12
_diffrn_reflns_limit_l_max 15
_diffrn_reflns_limit_l_min -23
_diffrn_reflns_number 10188
_diffrn_reflns_point_group_measured_fraction_full 0.983
_diffrn_reflns_point_group_measured_fraction_max 0.865
_diffrn_reflns_theta_full 25.242
_diffrn_reflns_theta_max 30.614
_diffrn_reflns_theta_min 1.314
_diffrn_source 'fine-focus sealed tube'
_exptl_absorpt_coefficient_mu 2.471
_exptl_absorpt_correction_type empirical
_exptl_absorpt_process_details 'SADABS; Sheldrick 1996'
_exptl_crystal_colour colorless
_exptl_crystal_density_diffrn 1.779
_exptl_crystal_description prism
_exptl_crystal_F_000 796
_exptl_crystal_size_max 0.340
_exptl_crystal_size_mid 0.270
_exptl_crystal_size_min 0.050
_exptl_transmission_factor_max 0.7461
_exptl_transmission_factor_min 0.5330
_refine_diff_density_max 3.188
_refine_diff_density_min -4.096
_refine_diff_density_rms 0.232
_refine_ls_extinction_method none
_refine_ls_goodness_of_fit_ref 1.167
_refine_ls_hydrogen_treatment constr
_refine_ls_matrix_type full
_refine_ls_number_parameters 402
_refine_ls_number_reflns 7889
_refine_ls_number_restraints 0
_refine_ls_restrained_S_all 1.167
_refine_ls_R_factor_all 0.0863
_refine_ls_R_factor_gt 0.0672
_refine_ls_shift/su_max 0.001
_refine_ls_shift/su_mean 0.000
_refine_ls_structure_factor_coef Fsqd
_refine_ls_weighting_details 'w=1/[\s^2^(Fo^2^)+26.3731P] where P=(Fo^2^+2Fc^2^)/3'
_refine_ls_weighting_scheme calc
_refine_ls_wR_factor_gt 0.1438
_refine_ls_wR_factor_ref 0.1513
_reflns_Friedel_coverage 0.000
_reflns_number_gt 6560
_reflns_number_total 7889
_reflns_threshold_expression 'I > 2\s(I)'
_cod_data_source_file c7dt04843b2.cif
_cod_data_source_block TbLOEt
_cod_depositor_comments 'Adding full bibliography for 7045322--7045325.cif.'
_cod_database_code 7045323
_shelx_shelxl_version_number 2014/7
_shelx_space_group_comment
;
The symmetry employed for this shelxl refinement is uniquely defined
by the following loop, which should always be used as a source of
symmetry information in preference to the above space-group names.
They are only intended as comments.
;
_shelx_estimated_absorpt_t_min 0.487
_shelx_estimated_absorpt_t_max 0.886

loop_
_space_group_symop_operation_xyz
'x, y, z'
'-x, -y, -z'

loop_
_atom_site_label
_atom_site_type_symbol
_atom_site_fract_x
_atom_site_fract_y
_atom_site_fract_z
_atom_site_U_iso_or_equiv
_atom_site_adp_type
_atom_site_occupancy
_atom_site_site_symmetry_order
_atom_site_calc_flag
_atom_site_refinement_flags_posn
_atom_site_refinement_flags_adp
C1 C 0.1709(10) 0.2428(7) 0.3782(5) 0.0183(15) Uani 1 1 d . .
H1A H 0.1147 0.2089 0.4221 0.022 Uiso 1 1 calc R U
H1B H 0.0893 0.2592 0.3427 0.022 Uiso 1 1 calc R U
C2 C 0.3200(10) 0.3690(8) 0.4234(5) 0.0202(16) Uani 1 1 d . .
H2A H 0.2805 0.4376 0.4483 0.024 Uiso 1 1 calc R U
H2B H 0.3868 0.3596 0.4708 0.024 Uiso 1 1 calc R U
C3 C 0.4296(10) 0.5012(8) 0.3379(5) 0.0224(16) Uani 1 1 d . .
H3 H 0.3722 0.5524 0.3638 0.027 Uiso 1 1 calc R U
C4 C 0.5264(10) 0.5323(8) 0.2728(6) 0.0226(16) Uani 1 1 d . .
C5 C 0.5653(11) 0.6354(9) 0.2425(6) 0.0289(19) Uani 1 1 d . .
H5 H 0.5289 0.7039 0.2582 0.035 Uiso 1 1 calc R U
C6 C 0.6896(11) 0.5090(8) 0.1829(5) 0.0243(17) Uani 1 1 d . .
H6 H 0.7576 0.4771 0.1486 0.029 Uiso 1 1 calc R U
C7 C 0.0987(9) 0.0747(8) 0.2392(5) 0.0184(15) Uani 1 1 d . .
H7A H -0.0170 0.0532 0.2505 0.022 Uiso 1 1 calc R U
H7B H 0.1104 -0.0066 0.2108 0.022 Uiso 1 1 calc R U
C8 C 0.1293(9) 0.1572(8) 0.1796(5) 0.0207(16) Uani 1 1 d . .
H8A H 0.0455 0.1122 0.1252 0.025 Uiso 1 1 calc R U
H8B H 0.1210 0.2400 0.2077 0.025 Uiso 1 1 calc R U
C9 C 0.3136(9) 0.1569(7) 0.0832(5) 0.0174(15) Uani 1 1 d . .
H9 H 0.2202 0.1330 0.0392 0.021 Uiso 1 1 calc R U
C10 C 0.4764(10) 0.1690(7) 0.0620(5) 0.0190(15) Uani 1 1 d . .
C11 C 0.5292(10) 0.1540(8) -0.0148(5) 0.0217(16) Uani 1 1 d . .
H11 H 0.4660 0.1365 -0.0697 0.026 Uiso 1 1 calc R U
C12 C 0.7322(10) 0.1938(7) 0.0888(5) 0.0206(16) Uani 1 1 d . .
H12 H 0.8391 0.2076 0.1177 0.025 Uiso 1 1 calc R U
C13 C 0.2354(10) 0.0524(7) 0.3652(5) 0.0179(15) Uani 1 1 d . .
H13 H 0.2488 -0.0197 0.3216 0.021 Uiso 1 1 calc R U
C14 C 0.3926(10) 0.1213(7) 0.4336(5) 0.0179(15) Uani 1 1 d . .
C15 C 0.4202(10) 0.1138(8) 0.5146(5) 0.0215(16) Uani 1 1 d . .
H15 H 0.3409 0.0653 0.5421 0.026 Uiso 1 1 calc R U
C16 C 0.6530(10) 0.2408(7) 0.4871(5) 0.0191(15) Uani 1 1 d . .
H16 H 0.7666 0.2976 0.4940 0.023 Uiso 1 1 calc R U
C17 C -0.0292(10) -0.1201(8) 0.3522(6) 0.0253(18) Uani 1 1 d . .
H17A H 0.0056 -0.1542 0.2979 0.030 Uiso 1 1 calc R U
H17B H -0.1321 -0.1064 0.3376 0.030 Uiso 1 1 calc R U
C18 C -0.0626(12) -0.2129(9) 0.4017(6) 0.031(2) Uani 1 1 d . .
H18A H 0.0368 -0.2316 0.4116 0.047 Uiso 1 1 calc R U
H18B H -0.1580 -0.2926 0.3689 0.047 Uiso 1 1 calc R U
H18C H -0.0886 -0.1755 0.4574 0.047 Uiso 1 1 calc R U
C19 C 0.8511(17) 0.5536(12) 0.8910(8) 0.053(3) Uani 1 1 d . .
H19A H 0.7736 0.5889 0.8708 0.064 Uiso 1 1 calc R U
H19B H 0.9495 0.6262 0.9308 0.064 Uiso 1 1 calc R U
C20 C 0.7639(15) 0.4618(12) 0.9377(7) 0.049(3) Uani 1 1 d . .
H20A H 0.6514 0.4046 0.9044 0.074 Uiso 1 1 calc R U
H20B H 0.7552 0.5104 0.9947 0.074 Uiso 1 1 calc R U
H20C H 0.8285 0.4107 0.9443 0.074 Uiso 1 1 calc R U
N1 N 0.2196(8) 0.1435(6) 0.3217(4) 0.0165(13) Uani 1 1 d . .
N2 N 0.4233(8) 0.4027(6) 0.3598(4) 0.0170(9) Uani 1 1 d . .
N3 N 0.6048(8) 0.4533(6) 0.2344(4) 0.0200(13) Uani 1 1 d . .
N4 N 0.6673(9) 0.6186(7) 0.1851(5) 0.0265(16) Uani 1 1 d . .
H4 H 0.7111 0.6696 0.1548 0.032 Uiso 1 1 calc R U
N5 N 0.2979(8) 0.1789(6) 0.1623(4) 0.0170(9) Uani 1 1 d . .
N6 N 0.6055(8) 0.1961(6) 0.1275(4) 0.0169(13) Uani 1 1 d . .
N7 N 0.6923(9) 0.1695(7) 0.0038(4) 0.0234(15) Uani 1 1 d . .
H7 H 0.7593 0.1645 -0.0336 0.028 Uiso 1 1 calc R U
N8 N 0.5390(8) 0.1999(6) 0.4165(4) 0.0165(12) Uani 1 1 d . .
N9 N 0.5865(9) 0.1911(7) 0.5482(4) 0.0220(14) Uani 1 1 d . .
H9A H 0.6399 0.2055 0.6000 0.026 Uiso 1 1 calc R U
N10 N 0.9052(8) 0.4411(6) 0.3498(4) 0.0204(14) Uani 1 1 d . .
N11 N 0.5963(8) 0.0141(6) 0.2475(4) 0.0176(13) Uani 1 1 d . .
N12 N 0.9432(10) 0.7952(8) 0.0809(5) 0.0279(16) Uani 1 1 d . .
O1 O 0.1026(7) -0.0004(6) 0.4049(4) 0.0245(12) Uani 1 1 d . .
O2 O 0.8695(7) 0.3671(5) 0.2732(4) 0.0217(12) Uani 1 1 d . .
O3 O 0.7866(7) 0.4294(6) 0.3914(4) 0.0235(12) Uani 1 1 d . .
O4 O 1.0486(7) 0.5240(6) 0.3820(4) 0.0317(15) Uani 1 1 d . .
O5 O 0.4534(7) 0.0163(5) 0.2285(4) 0.0194(11) Uani 1 1 d . .
O6 O 0.7201(7) 0.1218(5) 0.2793(4) 0.0209(11) Uani 1 1 d . .
O7 O 0.6128(8) -0.0880(6) 0.2335(4) 0.0312(14) Uani 1 1 d . .
O8 O 1.0121(10) 0.7386(8) 0.1147(5) 0.049(2) Uani 1 1 d . .
O9 O 0.7961(8) 0.7836(7) 0.0895(4) 0.0310(14) Uani 1 1 d . .
O10 O 1.0216(8) 0.8685(7) 0.0416(4) 0.0343(15) Uani 1 1 d . .
O11 O 0.9035(12) 0.4902(8) 0.8203(6) 0.062(3) Uani 1 1 d . .
H11A H 0.9529 0.5422 0.7949 0.093 Uiso 1 1 calc R U
O12 O 0.7287(9) 0.2414(7) 0.7202(4) 0.0342(15) Uani 1 1 d . .
Tb1 Tb 0.55154(5) 0.25570(4) 0.27898(3) 0.01400(10) Uani 1 1 d . .

loop_
_atom_site_aniso_label
_atom_site_aniso_U_11
_atom_site_aniso_U_22
_atom_site_aniso_U_33
_atom_site_aniso_U_23
_atom_site_aniso_U_13
_atom_site_aniso_U_12
C1 0.018(4) 0.019(4) 0.022(4) 0.006(3) 0.007(3) 0.011(3)
C2 0.022(4) 0.021(4) 0.021(4) 0.006(3) 0.008(3) 0.012(3)
C3 0.019(4) 0.021(4) 0.032(4) 0.007(3) 0.006(3) 0.012(3)
C4 0.019(4) 0.019(4) 0.034(5) 0.012(3) 0.006(3) 0.009(3)
C5 0.028(5) 0.025(4) 0.043(5) 0.019(4) 0.010(4) 0.015(4)
C6 0.027(4) 0.027(4) 0.025(4) 0.013(3) 0.008(3) 0.013(4)
C7 0.008(3) 0.025(4) 0.020(4) 0.006(3) 0.000(3) 0.006(3)
C8 0.010(3) 0.034(5) 0.024(4) 0.013(3) 0.005(3) 0.012(3)
C9 0.015(3) 0.014(3) 0.028(4) 0.011(3) 0.005(3) 0.008(3)
C10 0.017(4) 0.018(4) 0.022(4) 0.007(3) 0.004(3) 0.006(3)
C11 0.023(4) 0.020(4) 0.021(4) 0.007(3) 0.006(3) 0.007(3)
C12 0.015(4) 0.016(4) 0.032(4) 0.006(3) 0.008(3) 0.008(3)
C13 0.018(4) 0.017(4) 0.020(4) 0.008(3) 0.004(3) 0.007(3)
C14 0.017(4) 0.017(4) 0.020(4) 0.002(3) 0.002(3) 0.009(3)
C15 0.019(4) 0.022(4) 0.022(4) 0.007(3) 0.002(3) 0.007(3)
C16 0.016(4) 0.017(4) 0.021(4) 0.006(3) 0.002(3) 0.004(3)
C17 0.016(4) 0.028(4) 0.030(4) 0.016(4) 0.003(3) 0.003(3)
C18 0.035(5) 0.026(5) 0.034(5) 0.015(4) 0.006(4) 0.009(4)
C19 0.061(8) 0.045(7) 0.040(6) 0.011(5) 0.015(6) 0.006(6)
C20 0.048(7) 0.053(7) 0.043(6) 0.017(6) 0.012(5) 0.014(6)
N1 0.013(3) 0.021(3) 0.019(3) 0.010(3) 0.003(2) 0.007(3)
N2 0.018(2) 0.0077(19) 0.027(2) 0.0112(18) 0.0077(18) 0.0024(17)
N3 0.018(3) 0.021(3) 0.026(3) 0.011(3) 0.006(3) 0.011(3)
N4 0.032(4) 0.023(4) 0.033(4) 0.019(3) 0.011(3) 0.012(3)
N5 0.018(2) 0.0077(19) 0.027(2) 0.0112(18) 0.0077(18) 0.0024(17)
N6 0.017(3) 0.014(3) 0.021(3) 0.005(2) 0.007(2) 0.008(2)
N7 0.019(3) 0.027(4) 0.022(3) 0.006(3) 0.010(3) 0.007(3)
N8 0.017(3) 0.011(3) 0.022(3) 0.007(2) 0.004(2) 0.006(2)
N9 0.025(4) 0.024(4) 0.019(3) 0.009(3) 0.000(3) 0.011(3)
N10 0.014(3) 0.018(3) 0.027(4) 0.009(3) -0.001(3) 0.004(3)
N11 0.015(3) 0.018(3) 0.024(3) 0.009(3) 0.005(2) 0.008(3)
N12 0.026(4) 0.035(4) 0.029(4) 0.012(3) 0.005(3) 0.018(3)
O1 0.019(3) 0.026(3) 0.025(3) 0.011(2) 0.006(2) 0.003(2)
O2 0.018(3) 0.022(3) 0.026(3) 0.007(2) 0.002(2) 0.010(2)
O3 0.024(3) 0.021(3) 0.022(3) 0.007(2) 0.001(2) 0.006(2)
O4 0.015(3) 0.031(3) 0.036(4) 0.006(3) -0.006(2) -0.001(3)
O5 0.014(3) 0.017(3) 0.025(3) 0.006(2) 0.002(2) 0.005(2)
O6 0.014(3) 0.018(3) 0.031(3) 0.007(2) 0.003(2) 0.007(2)
O7 0.033(4) 0.017(3) 0.047(4) 0.009(3) 0.006(3) 0.016(3)
O8 0.052(5) 0.064(5) 0.053(5) 0.028(4) 0.009(4) 0.039(4)
O9 0.023(3) 0.044(4) 0.041(4) 0.028(3) 0.013(3) 0.017(3)
O10 0.021(3) 0.047(4) 0.032(3) 0.014(3) 0.010(3) 0.008(3)
O11 0.077(6) 0.037(4) 0.065(6) 0.013(4) 0.047(5) 0.011(4)
O12 0.036(4) 0.042(4) 0.026(3) 0.010(3) 0.002(3) 0.019(3)
Tb1 0.01307(16) 0.01295(16) 0.01808(17) 0.00582(12) 0.00256(11) 0.00692(12)

loop_
_atom_type_symbol
_atom_type_description
_atom_type_scat_dispersion_real
_atom_type_scat_dispersion_imag
_atom_type_scat_source
C C 0.0033 0.0016 'International Tables Vol C Tables 4.2.6.8 and 6.1.1.4'
H H 0.0000 0.0000 'International Tables Vol C Tables 4.2.6.8 and 6.1.1.4'
N N 0.0061 0.0033 'International Tables Vol C Tables 4.2.6.8 and 6.1.1.4'
O O 0.0106 0.0060 'International Tables Vol C Tables 4.2.6.8 and 6.1.1.4'
Tb Tb -0.1723 4.1537 'International Tables Vol C Tables 4.2.6.8 and 6.1.1.4'

loop_
_geom_angle_atom_site_label_1
_geom_angle_atom_site_label_2
_geom_angle_atom_site_label_3
_geom_angle
N1 C1 C2 112.8(6)
N1 C1 H1A 109.0
C2 C1 H1A 109.0
N1 C1 H1B 109.0
C2 C1 H1B 109.0
H1A C1 H1B 107.8
N2 C2 C1 108.3(6)
N2 C2 H2A 110.0
C1 C2 H2A 110.0
N2 C2 H2B 110.0
C1 C2 H2B 110.0
H2A C2 H2B 108.4
N2 C3 C4 118.4(7)
N2 C3 H3 120.8
C4 C3 H3 120.8
C5 C4 N3 109.9(8)
C5 C4 C3 130.7(8)
N3 C4 C3 119.3(7)
N4 C5 C4 105.4(7)
N4 C5 H5 127.3
C4 C5 H5 127.3
N3 C6 N4 111.2(7)
N3 C6 H6 124.4
N4 C6 H6 124.4
N1 C7 C8 110.6(6)
N1 C7 H7A 109.5
C8 C7 H7A 109.5
N1 C7 H7B 109.5
C8 C7 H7B 109.5
H7A C7 H7B 108.1
N5 C8 C7 106.3(6)
N5 C8 H8A 110.5
C7 C8 H8A 110.5
N5 C8 H8B 110.5
C7 C8 H8B 110.5
H8A C8 H8B 108.7
N5 C9 C10 118.8(7)
N5 C9 H9 120.6
C10 C9 H9 120.6
C11 C10 N6 110.2(7)
C11 C10 C9 131.3(8)
N6 C10 C9 118.5(7)
C10 C11 N7 105.4(7)
C10 C11 H11 127.3
N7 C11 H11 127.3
N6 C12 N7 111.8(7)
N6 C12 H12 124.1
N7 C12 H12 124.1
O1 C13 N1 116.2(6)
O1 C13 C14 107.6(6)
N1 C13 C14 108.2(6)
O1 C13 H13 108.2
N1 C13 H13 108.2
C14 C13 H13 108.2
C15 C14 N8 109.9(7)
C15 C14 C13 129.4(7)
N8 C14 C13 120.6(7)
C14 C15 N9 105.7(7)
C14 C15 H15 127.1
N9 C15 H15 127.1
N8 C16 N9 111.0(7)
N8 C16 H16 124.5
N9 C16 H16 124.5
O1 C17 C18 108.3(7)
O1 C17 H17A 110.0
C18 C17 H17A 110.0
O1 C17 H17B 110.0
C18 C17 H17B 110.0
H17A C17 H17B 108.4
C17 C18 H18A 109.5
C17 C18 H18B 109.5
H18A C18 H18B 109.5
C17 C18 H18C 109.5
H18A C18 H18C 109.5
H18B C18 H18C 109.5
O11 C19 C20 110.0(10)
O11 C19 H19A 109.7
C20 C19 H19A 109.7
O11 C19 H19B 109.7
C20 C19 H19B 109.7
H19A C19 H19B 108.2
C19 C20 H20A 109.5
C19 C20 H20B 109.5
H20A C20 H20B 109.5
C19 C20 H20C 109.5
H20A C20 H20C 109.5
H20B C20 H20C 109.5
C13 N1 C7 110.8(6)
C13 N1 C1 111.8(6)
C7 N1 C1 110.6(6)
C13 N1 Tb1 104.1(4)
C7 N1 Tb1 106.9(4)
C1 N1 Tb1 112.4(4)
C3 N2 C2 118.1(7)
C3 N2 Tb1 119.9(5)
C2 N2 Tb1 121.4(4)
C6 N3 C4 105.4(7)
C6 N3 Tb1 138.5(6)
C4 N3 Tb1 116.1(5)
C6 N4 C5 108.1(7)
C6 N4 H4 126.0
C5 N4 H4 126.0
C9 N5 C8 116.6(7)
C9 N5 Tb1 120.0(5)
C8 N5 Tb1 123.4(5)
C12 N6 C10 104.7(7)
C12 N6 Tb1 138.4(6)
C10 N6 Tb1 116.5(5)
C12 N7 C11 107.8(7)
C12 N7 H7 126.1
C11 N7 H7 126.1
C16 N8 C14 105.9(6)
C16 N8 Tb1 131.5(5)
C14 N8 Tb1 122.4(5)
C16 N9 C15 107.5(7)
C16 N9 H9A 126.2
C15 N9 H9A 126.2
O4 N10 O2 121.6(7)
O4 N10 O3 121.6(7)
O2 N10 O3 116.8(6)
O7 N11 O6 122.0(7)
O7 N11 O5 120.7(7)
O6 N11 O5 117.2(6)
O7 N11 Tb1 179.1(6)
O6 N11 Tb1 58.9(3)
O5 N11 Tb1 58.4(3)
O8 N12 O10 120.4(8)
O8 N12 O9 120.1(8)
O10 N12 O9 119.4(7)
C13 O1 C17 115.8(6)
N10 O2 Tb1 93.4(4)
N10 O3 Tb1 100.0(4)
N11 O5 Tb1 96.0(4)
N11 O6 Tb1 95.5(4)
C19 O11 H11A 109.5
O3 Tb1 O5 132.93(18)
O3 Tb1 N8 72.00(19)
O5 Tb1 N8 76.64(19)
O3 Tb1 O6 85.77(19)
O5 Tb1 O6 51.33(17)
N8 Tb1 O6 72.56(19)
O3 Tb1 N3 75.3(2)
O5 Tb1 N3 145.7(2)
N8 Tb1 N3 137.2(2)
O6 Tb1 N3 131.5(2)
O3 Tb1 N6 117.2(2)
O5 Tb1 N6 74.01(19)
N8 Tb1 N6 145.5(2)
O6 Tb1 N6 75.0(2)
N3 Tb1 N6 75.0(2)
O3 Tb1 N2 75.2(2)
O5 Tb1 N2 131.89(18)
N8 Tb1 N2 79.5(2)
O6 Tb1 N2 150.0(2)
N3 Tb1 N2 65.9(2)
N6 Tb1 N2 134.4(2)
O3 Tb1 N5 151.67(19)
O5 Tb1 N5 75.39(19)
N8 Tb1 N5 123.4(2)
O6 Tb1 N5 120.44(19)
N3 Tb1 N5 78.7(2)
N6 Tb1 N5 65.4(2)
N2 Tb1 N5 84.1(2)
O3 Tb1 O2 49.75(18)
O5 Tb1 O2 111.24(17)
N8 Tb1 O2 106.99(19)
O6 Tb1 O2 64.36(18)
N3 Tb1 O2 69.45(19)
N6 Tb1 O2 68.24(19)
N2 Tb1 O2 115.48(19)
N5 Tb1 O2 128.85(19)
O3 Tb1 N11 109.57(19)
O5 Tb1 N11 25.65(17)
N8 Tb1 N11 72.54(19)
O6 Tb1 N11 25.68(17)
N3 Tb1 N11 146.0(2)
N6 Tb1 N11 73.12(19)
N2 Tb1 N11 147.97(18)
N5 Tb1 N11 98.26(19)
O2 Tb1 N11 87.91(18)
O3 Tb1 N1 120.18(19)
O5 Tb1 N1 71.22(18)
N8 Tb1 N1 62.40(19)
O6 Tb1 N1 113.01(18)
N3 Tb1 N1 115.14(19)
N6 Tb1 N1 122.42(19)
N2 Tb1 N1 60.72(19)
N5 Tb1 N1 62.28(19)
O2 Tb1 N1 168.76(17)
N11 Tb1 N1 91.99(18)

loop_
_geom_bond_atom_site_label_1
_geom_bond_atom_site_label_2
_geom_bond_distance
C1 N1 1.494(10)
C1 C2 1.522(11)
C1 H1A 0.9900
C1 H1B 0.9900
C2 N2 1.465(10)
C2 H2A 0.9900
C2 H2B 0.9900
C3 N2 1.287(10)
C3 C4 1.448(12)
C3 H3 0.9500
C4 C5 1.370(11)
C4 N3 1.389(10)
C5 N4 1.363(11)
C5 H5 0.9500
C6 N3 1.312(10)
C6 N4 1.362(11)
C6 H6 0.9500
C7 N1 1.477(9)
C7 C8 1.525(11)
C7 H7A 0.9900
C7 H7B 0.9900
C8 N5 1.459(9)
C8 H8A 0.9900
C8 H8B 0.9900
C9 N5 1.278(10)
C9 C10 1.449(10)
C9 H9 0.9500
C10 C11 1.359(11)
C10 N6 1.379(10)
C11 N7 1.365(11)
C11 H11 0.9500
C12 N6 1.316(10)
C12 N7 1.337(11)
C12 H12 0.9500
C13 O1 1.397(9)
C13 N1 1.476(10)
C13 C14 1.508(11)
C13 H13 1.0000
C14 C15 1.364(11)
C14 N8 1.376(10)
C15 N9 1.375(10)
C15 H15 0.9500
C16 N8 1.321(10)
C16 N9 1.354(10)
C16 H16 0.9500
C17 O1 1.443(10)
C17 C18 1.487(12)
C17 H17A 0.9900
C17 H17B 0.9900
C18 H18A 0.9800
C18 H18B 0.9800
C18 H18C 0.9800
C19 O11 1.401(14)
C19 C20 1.503(16)
C19 H19A 0.9900
C19 H19B 0.9900
C20 H20A 0.9800
C20 H20B 0.9800
C20 H20C 0.9800
N1 Tb1 2.933(6)
N2 Tb1 2.523(6)
N3 Tb1 2.515(7)
N4 H4 0.8800
N5 Tb1 2.524(7)
N6 Tb1 2.518(6)
N7 H7 0.8800
N8 Tb1 2.509(6)
N9 H9A 0.8800
N10 O4 1.239(8)
N10 O2 1.262(9)
N10 O3 1.263(9)
N11 O7 1.224(8)
N11 O6 1.271(8)
N11 O5 1.271(8)
N11 Tb1 2.921(6)
N12 O8 1.245(10)
N12 O10 1.249(10)
N12 O9 1.260(9)
O2 Tb1 2.621(6)
O3 Tb1 2.484(6)
O5 Tb1 2.500(5)
O6 Tb1 2.511(5)
O11 H11A 0.8400
